data_7155434
loop_
_publ_author_name
'Mohan Raj, Radhakrishnan'
'Balasubramanian, Kalpattu K.'
'Easwaramoorthy, Deivanayagam'

_publ_section_title
;
 Diels-Alder trapping of in situ generated dienes from
 3,4-dihydro-2H-pyran with p-quinone catalysed by p-toluenesulfonic acid.
;
_journal_issue 5
_journal_name_full 'Organic &amp; biomolecular chemistry'
_journal_page_first 1115
_journal_page_last 1121
_journal_paper_doi 10.1039/c6ob02006b
_journal_volume 15
_journal_year 2017
_chemical_absolute_configuration unk
_chemical_formula_moiety 'C23 H32 O5'
_chemical_formula_sum 'C23 H32 O5'
_chemical_formula_weight 388.48
_space_group_crystal_system monoclinic
_space_group_IT_number 4
_space_group_name_Hall 'P 2yb'
_space_group_name_H-M_alt 'P 1 21 1'
_symmetry_space_group_name_Hall 'P 2yb'
_symmetry_space_group_name_H-M 'P 1 21 1'
_atom_sites_solution_hydrogens geom
_audit_creation_method SHELXL-2016/4
_audit_update_record
;
2016-12-22 deposited with the CCDC.
2017-01-05 downloaded from the CCDC.
;
_cell_angle_alpha 90.000(5)
_cell_angle_beta 107.317(5)
_cell_angle_gamma 90.000(5)
_cell_formula_units_Z 2
_cell_length_a 11.734(5)
_cell_length_b 7.397(5)
_cell_length_c 12.645(5)
_cell_measurement_reflns_used 4622
_cell_measurement_temperature 293(2)
_cell_measurement_theta_max 27.995
_cell_measurement_theta_min 1.687
_cell_volume 1047.8(9)
_computing_cell_refinement APEX2
_computing_data_collection 'APEX2 (Bruker, 2008)'
_computing_data_reduction 'SAINT (Bruker, 2008)'
_computing_molecular_graphics 'ORTEP3 (Farrugia, 2012)'
_computing_publication_material 'SHELXL97 and PLATON (Spek, 2009)'
_computing_structure_refinement 'SHELXL-2016/4 (Sheldrick, 2016)'
_computing_structure_solution 'SHELXS97 (Sheldrick, 2008)'
_diffrn_ambient_temperature 293(2)
_diffrn_measured_fraction_theta_full 1.000
_diffrn_measured_fraction_theta_max 1.000
_diffrn_measurement_device_type 'Bruker SMART APEXII area-detector diffractometer'
_diffrn_measurement_method '\w and \f scans'
_diffrn_radiation_type MoK\a
_diffrn_radiation_wavelength 0.71073
_diffrn_reflns_av_R_equivalents 0.0230
_diffrn_reflns_av_unetI/netI 0.0351
_diffrn_reflns_Laue_measured_fraction_full 1.000
_diffrn_reflns_Laue_measured_fraction_max 1.000
_diffrn_reflns_limit_h_max 14
_diffrn_reflns_limit_h_min -15
_diffrn_reflns_limit_k_max 9
_diffrn_reflns_limit_k_min -9
_diffrn_reflns_limit_l_max 16
_diffrn_reflns_limit_l_min -16
_diffrn_reflns_number 9980
_diffrn_reflns_point_group_measured_fraction_full 1.000
_diffrn_reflns_point_group_measured_fraction_max 0.912
_diffrn_reflns_theta_full 25.242
_diffrn_reflns_theta_max 27.995
_diffrn_reflns_theta_min 1.687
_exptl_absorpt_coefficient_mu 0.085
_exptl_absorpt_correction_T_max 0.863
_exptl_absorpt_correction_T_min 0.752
_exptl_absorpt_correction_type multi-scan
_exptl_absorpt_process_details '(<i>SADABS</i>; Bruker, 2008)'
_exptl_crystal_colour colourless
_exptl_crystal_density_diffrn 1.231
_exptl_crystal_description block
_exptl_crystal_F_000 420
_exptl_crystal_size_max 0.350
_exptl_crystal_size_mid 0.300
_exptl_crystal_size_min 0.300
_refine_diff_density_max 0.277
_refine_diff_density_min -0.204
_refine_diff_density_rms 0.041
_refine_ls_abs_structure_details
;
 Flack x determined using 1105 quotients [(I+)-(I-)]/[(I+)+(I-)]
 (Parsons, Flack and Wagner, Acta Cryst. B69 (2013) 249-259).
;
_refine_ls_abs_structure_Flack 0.6(6)
_refine_ls_extinction_method none
_refine_ls_goodness_of_fit_ref 1.049
_refine_ls_hydrogen_treatment constr
_refine_ls_matrix_type full
_refine_ls_number_parameters 309
_refine_ls_number_reflns 4622
_refine_ls_number_restraints 104
_refine_ls_restrained_S_all 1.064
_refine_ls_R_factor_all 0.0809
_refine_ls_R_factor_gt 0.0591
_refine_ls_shift/su_max 0.000
_refine_ls_shift/su_mean 0.000
_refine_ls_structure_factor_coef Fsqd
_refine_ls_weighting_details 'w=1/[\s^2^(Fo^2^)+(0.1221P)^2^+0.0281P] where P=(Fo^2^+2Fc^2^)/3'
_refine_ls_weighting_scheme calc
_refine_ls_wR_factor_gt 0.1732
_refine_ls_wR_factor_ref 0.1932
_reflns_Friedel_coverage 0.696
_reflns_Friedel_fraction_full 0.867
_reflns_Friedel_fraction_max 0.810
_reflns_number_gt 3363
_reflns_number_total 4622
_reflns_threshold_expression 'I > 2\s(I)'
_cod_data_source_file c6ob02006b2.cif
_cod_data_source_block shelx
_cod_depositor_comments 'Adding full bibliography for 7155432--7155435.cif.'
_cod_database_code 7155434
_shelx_shelxl_version_number 2016/4
_shelx_space_group_comment
;
The symmetry employed for this shelxl refinement is uniquely defined
by the following loop, which should always be used as a source of
symmetry information in preference to the above space-group names.
They are only intended as comments.
;
_shelx_estimated_absorpt_t_min 0.971
_shelx_estimated_absorpt_t_max 0.975

loop_
_space_group_symop_operation_xyz
'x, y, z'
'-x, y+1/2, -z'

loop_
_atom_site_label
_atom_site_type_symbol
_atom_site_fract_x
_atom_site_fract_y
_atom_site_fract_z
_atom_site_U_iso_or_equiv
_atom_site_adp_type
_atom_site_occupancy
_atom_site_site_symmetry_order
_atom_site_calc_flag
_atom_site_refinement_flags_posn
_atom_site_refinement_flags_adp
_atom_site_refinement_flags_occupancy
_atom_site_disorder_assembly
_atom_site_disorder_group
C1 C 0.1594(4) 0.0133(8) 0.9664(4) 0.0734(12) Uani 1 1 d . . . . .
H1A H 0.113437 0.040122 1.015880 0.110 Uiso 1 1 calc R U . . .
H1B H 0.241756 -0.001494 1.008256 0.110 Uiso 1 1 calc R U . . .
H1C H 0.130394 -0.096289 0.926879 0.110 Uiso 1 1 calc R U . . .
C2 C 0.1478(3) 0.1654(6) 0.8858(3) 0.0558(9) Uani 1 1 d . . . . .
C3 C 0.0803(4) 0.3118(7) 0.8830(4) 0.0645(11) Uani 1 1 d . . . . .
H3 H 0.034677 0.317347 0.931734 0.077 Uiso 1 1 calc R U . . .
C4 C 0.0741(3) 0.4632(6) 0.8079(4) 0.0665(12) Uani 1 1 d . . . . .
C5 C 0.1426(3) 0.4518(5) 0.7212(3) 0.0540(9) Uani 1 1 d . . . . .
C6 C 0.0713(4) 0.5457(7) 0.6149(4) 0.0738(12) Uani 1 1 d . . . . .
H6A H 0.052706 0.666844 0.631495 0.111 Uiso 1 1 calc R U . . .
H6B H -0.001368 0.480360 0.582282 0.111 Uiso 1 1 calc R U . . .
H6C H 0.117646 0.549198 0.563852 0.111 Uiso 1 1 calc R U . . .
C7 C 0.1673(3) 0.2520(5) 0.6984(3) 0.0470(8) Uani 1 1 d . . . . .
H7 H 0.089445 0.196424 0.663062 0.056 Uiso 1 1 calc R U . . .
C8 C 0.2198(3) 0.1534(5) 0.8068(3) 0.0471(8) Uani 1 1 d . . . . .
C9 C 0.2385(3) 0.2390(5) 0.6146(3) 0.0494(8) Uani 1 1 d . . . . .
H9 H 0.186564 0.285276 0.544061 0.059 Uiso 1 1 calc R U . . .
C10 C 0.3453(3) 0.3617(5) 0.6484(3) 0.0507(8) Uani 1 1 d . . . . .
H10 H 0.408205 0.337633 0.619884 0.061 Uiso 1 1 calc R U . . .
C11 C 0.3563(3) 0.5015(5) 0.7160(3) 0.0497(8) Uani 1 1 d . . . . .
C12 C 0.2608(3) 0.5525(5) 0.7691(3) 0.0490(8) Uani 1 1 d . . . . .
H12 H 0.245273 0.682429 0.758177 0.059 Uiso 1 1 calc R U . . .
C13 C 0.4096(4) 0.6267(7) 0.9356(3) 0.0632(10) Uani 1 1 d . . . . .
H13A H 0.436898 0.603264 1.014615 0.076 Uiso 1 1 calc R U . . .
H13B H 0.387988 0.753403 0.925095 0.076 Uiso 1 1 calc R U . . .
C14 C 0.5109(4) 0.5891(6) 0.8870(3) 0.0597(9) Uani 1 1 d . . . . .
H14A H 0.540405 0.467226 0.906057 0.072 Uiso 1 1 calc R U . . .
H14B H 0.575934 0.672576 0.918269 0.072 Uiso 1 1 calc R U . . .
C15 C 0.4683(3) 0.6099(6) 0.7616(3) 0.0574(9) Uani 1 1 d . . . . .
H15A H 0.452759 0.736228 0.742198 0.069 Uiso 1 1 calc R U . . .
H15B H 0.529492 0.567469 0.730269 0.069 Uiso 1 1 calc R U . . .
C16 C 0.2724(4) 0.0438(6) 0.5930(3) 0.0571(9) Uani 1 1 d . . . . .
H16A H 0.343832 0.009636 0.651162 0.069 Uiso 1 1 calc R U . . .
H16B H 0.208729 -0.036617 0.597553 0.069 Uiso 1 1 calc R U . . .
C17 C 0.2944(4) 0.0160(6) 0.4826(3) 0.0639(10) Uani 1 1 d . . . . .
H17A H 0.354872 0.100211 0.475012 0.077 Uiso 1 1 calc R U . . .
H17B H 0.221555 0.039294 0.423359 0.077 Uiso 1 1 calc R U . . .
C18 C 0.3355(5) -0.1760(7) 0.4739(4) 0.0758(13) Uani 1 1 d . . . . .
H18A H 0.414486 -0.192055 0.525723 0.091 Uiso 1 1 calc R U . . .
H18B H 0.281843 -0.258895 0.494673 0.091 Uiso 1 1 calc R U . . .
O1 O 0.3110(2) 0.0657(4) 0.8306(2) 0.0597(7) Uani 1 1 d . . . . .
O2 O 0.0167(3) 0.5971(6) 0.8137(4) 0.0987(12) Uani 1 1 d . . . . .
O3 O 0.3060(2) 0.5186(4) 0.8862(2) 0.0559(7) Uani 1 1 d . . . . .
O4 O 0.3393(3) -0.2199(5) 0.3655(3) 0.0794(10) Uani 1 1 d D . . . .
O5 O 0.3676(9) -0.4058(19) 0.2261(7) 0.116(3) Uani 0.5 1 d D U P A 1
C19 C 0.3631(9) -0.3890(12) 0.3427(7) 0.074(2) Uani 0.5 1 d D U P A 1
H19 H 0.444680 -0.412713 0.389536 0.089 Uiso 0.5 1 calc R U P A 1
C20 C 0.2923(9) -0.5177(11) 0.3730(6) 0.062(2) Uani 0.5 1 d D U P A 1
H20A H 0.293299 -0.498075 0.449073 0.074 Uiso 0.5 1 calc R U P A 1
H20B H 0.323418 -0.637741 0.367575 0.074 Uiso 0.5 1 calc R U P A 1
C21 C 0.1679(15) -0.504(4) 0.2984(12) 0.103(6) Uani 0.5 1 d D U P A 1
H21A H 0.138510 -0.381336 0.299418 0.123 Uiso 0.5 1 calc R U P A 1
H21B H 0.116188 -0.585077 0.323047 0.123 Uiso 0.5 1 calc R U P A 1
C22 C 0.1682(12) -0.553(3) 0.1842(12) 0.101(5) Uani 0.5 1 d D U P A 1
H22A H 0.087009 -0.551369 0.135105 0.121 Uiso 0.5 1 calc R U P A 1
H22B H 0.199652 -0.673841 0.184348 0.121 Uiso 0.5 1 calc R U P A 1
C23 C 0.2423(11) -0.423(3) 0.1428(9) 0.090(3) Uani 0.5 1 d D U P A 1
H23A H 0.203937 -0.305382 0.131517 0.108 Uiso 0.5 1 calc R U P A 1
H23B H 0.248997 -0.464624 0.072184 0.108 Uiso 0.5 1 calc R U P A 1
O5' O 0.2760(11) -0.3099(13) 0.1817(8) 0.104(3) Uani 0.5 1 d D U P A 2
C19' C 0.2429(7) -0.2400(13) 0.2808(6) 0.0647(19) Uani 0.5 1 d D U P A 2
H19' H 0.207262 -0.120083 0.261509 0.078 Uiso 0.5 1 calc R U P A 2
C20' C 0.1599(6) -0.3467(11) 0.3088(6) 0.0491(15) Uani 0.5 1 d D U P A 2
H20C H 0.084059 -0.335768 0.251441 0.059 Uiso 0.5 1 calc R U P A 2
H20D H 0.149061 -0.301295 0.377143 0.059 Uiso 0.5 1 calc R U P A 2
C21' C 0.1929(19) -0.5418(17) 0.3237(12) 0.070(4) Uani 0.5 1 d D U P A 2
H21C H 0.265129 -0.555860 0.385110 0.084 Uiso 0.5 1 calc R U P A 2
H21D H 0.129552 -0.608981 0.340737 0.084 Uiso 0.5 1 calc R U P A 2
C22' C 0.2122(13) -0.6139(17) 0.2216(12) 0.089(4) Uani 0.5 1 d D U P A 2
H22C H 0.235338 -0.739981 0.232833 0.107 Uiso 0.5 1 calc R U P A 2
H22D H 0.137956 -0.607606 0.161789 0.107 Uiso 0.5 1 calc R U P A 2
C23' C 0.3053(13) -0.5128(14) 0.1899(12) 0.079(3) Uani 0.5 1 d D U P A 2
H23C H 0.310182 -0.556362 0.118987 0.095 Uiso 0.5 1 calc R U P A 2
H23D H 0.382077 -0.532497 0.244592 0.095 Uiso 0.5 1 calc R U P A 2

loop_
_atom_site_aniso_label
_atom_site_aniso_U_11
_atom_site_aniso_U_22
_atom_site_aniso_U_33
_atom_site_aniso_U_23
_atom_site_aniso_U_13
_atom_site_aniso_U_12
C1 0.074(3) 0.081(3) 0.071(2) 0.007(2) 0.031(2) -0.013(2)
C2 0.0544(19) 0.059(2) 0.057(2) -0.0076(18) 0.0220(16) -0.0102(18)
C3 0.054(2) 0.074(3) 0.074(2) -0.015(2) 0.0327(19) -0.0066(19)
C4 0.049(2) 0.065(3) 0.089(3) -0.014(2) 0.025(2) 0.0080(18)
C5 0.0452(18) 0.050(2) 0.066(2) 0.0002(17) 0.0147(17) 0.0081(15)
C6 0.058(2) 0.062(3) 0.087(3) 0.002(2) -0.001(2) 0.016(2)
C7 0.0447(16) 0.0417(18) 0.0534(19) -0.0045(15) 0.0129(14) -0.0001(14)
C8 0.0501(17) 0.0410(18) 0.0532(19) -0.0035(15) 0.0201(15) -0.0058(15)
C9 0.060(2) 0.0429(18) 0.0427(16) 0.0004(15) 0.0121(15) 0.0004(16)
C10 0.0588(19) 0.048(2) 0.0502(18) 0.0042(15) 0.0231(15) 0.0017(16)
C11 0.0542(19) 0.0431(19) 0.0516(18) 0.0080(16) 0.0153(15) 0.0027(15)
C12 0.0517(18) 0.0374(18) 0.0551(18) -0.0005(15) 0.0115(15) 0.0048(15)
C13 0.067(2) 0.058(2) 0.061(2) -0.014(2) 0.0125(18) -0.0079(19)
C14 0.058(2) 0.054(2) 0.063(2) 0.0049(18) 0.0107(17) -0.0063(18)
C15 0.0578(19) 0.051(2) 0.064(2) 0.0083(18) 0.0184(17) -0.0076(17)
C16 0.074(2) 0.046(2) 0.0552(19) -0.0049(16) 0.0252(18) -0.0014(18)
C17 0.086(3) 0.053(2) 0.059(2) -0.0080(19) 0.032(2) 0.000(2)
C18 0.111(4) 0.060(3) 0.061(2) -0.005(2) 0.034(2) 0.010(3)
O1 0.0680(16) 0.0570(17) 0.0576(15) 0.0084(12) 0.0239(13) 0.0168(13)
O2 0.090(2) 0.079(3) 0.142(3) -0.006(2) 0.059(2) 0.032(2)
O3 0.0602(14) 0.0567(16) 0.0534(13) -0.0071(12) 0.0208(11) -0.0086(12)
O4 0.110(3) 0.069(2) 0.0707(18) -0.0135(16) 0.0442(19) -0.0085(19)
O5 0.115(6) 0.132(8) 0.106(6) -0.034(6) 0.041(5) -0.007(7)
C19 0.083(5) 0.059(5) 0.069(5) -0.016(4) 0.006(4) -0.008(4)
C20 0.091(6) 0.043(4) 0.042(3) 0.007(3) 0.006(4) -0.004(4)
C21 0.077(8) 0.158(15) 0.071(8) 0.024(9) 0.019(6) -0.048(10)
C22 0.081(7) 0.125(13) 0.092(8) 0.001(8) 0.018(6) -0.033(8)
C23 0.094(7) 0.098(9) 0.078(6) -0.013(7) 0.028(5) -0.010(7)
O5' 0.142(8) 0.092(6) 0.088(5) 0.003(5) 0.051(5) -0.001(6)
C19' 0.076(5) 0.058(5) 0.058(4) -0.003(4) 0.017(4) 0.006(4)
C20' 0.047(3) 0.055(4) 0.049(4) -0.008(3) 0.020(3) -0.001(3)
C21' 0.100(10) 0.059(5) 0.060(7) 0.017(5) 0.038(7) -0.011(6)
C22' 0.122(10) 0.052(6) 0.105(10) -0.019(6) 0.052(8) -0.027(6)
C23' 0.095(7) 0.070(6) 0.087(7) -0.015(6) 0.050(6) -0.003(6)

loop_
_atom_type_symbol
_atom_type_description
_atom_type_scat_dispersion_real
_atom_type_scat_dispersion_imag
_atom_type_scat_source
C C 0.0033 0.0016 'International Tables Vol C Tables 4.2.6.8 and 6.1.1.4'
H H 0.0000 0.0000 'International Tables Vol C Tables 4.2.6.8 and 6.1.1.4'
O O 0.0106 0.0060 'International Tables Vol C Tables 4.2.6.8 and 6.1.1.4'

loop_
_geom_angle_atom_site_label_1
_geom_angle_atom_site_label_2
_geom_angle_atom_site_label_3
_geom_angle
C2 C1 H1A 109.5
C2 C1 H1B 109.5
H1A C1 H1B 109.5
C2 C1 H1C 109.5
H1A C1 H1C 109.5
H1B C1 H1C 109.5
C3 C2 C8 118.7(4)
C3 C2 C1 124.1(4)
C8 C2 C1 117.2(4)
C2 C3 C4 123.7(3)
C2 C3 H3 118.1
C4 C3 H3 118.1
O2 C4 C3 120.7(4)
O2 C4 C5 120.3(5)
C3 C4 C5 119.1(3)
C6 C5 C12 108.8(3)
C6 C5 C4 109.7(3)
C12 C5 C4 107.1(3)
C6 C5 C7 110.8(4)
C12 C5 C7 109.9(3)
C4 C5 C7 110.5(3)
C5 C6 H6A 109.5
C5 C6 H6B 109.5
H6A C6 H6B 109.5
C5 C6 H6C 109.5
H6A C6 H6C 109.5
H6B C6 H6C 109.5
C8 C7 C9 115.9(3)
C8 C7 C5 109.9(3)
C9 C7 C5 111.0(3)
C8 C7 H7 106.5
C9 C7 H7 106.5
C5 C7 H7 106.5
O1 C8 C2 120.1(3)
O1 C8 C7 125.1(3)
C2 C8 C7 114.8(3)
C10 C9 C7 110.2(3)
C10 C9 C16 112.2(3)
C7 C9 C16 113.7(3)
C10 C9 H9 106.8
C7 C9 H9 106.8
C16 C9 H9 106.8
C11 C10 C9 124.6(3)
C11 C10 H10 117.7
C9 C10 H10 117.7
C10 C11 C15 124.9(3)
C10 C11 C12 122.6(3)
C15 C11 C12 112.0(3)
O3 C12 C11 108.5(3)
O3 C12 C5 109.6(3)
C11 C12 C5 113.9(3)
O3 C12 H12 108.2
C11 C12 H12 108.2
C5 C12 H12 108.2
O3 C13 C14 112.7(3)
O3 C13 H13A 109.0
C14 C13 H13A 109.0
O3 C13 H13B 109.0
C14 C13 H13B 109.0
H13A C13 H13B 107.8
C13 C14 C15 110.5(3)
C13 C14 H14A 109.6
C15 C14 H14A 109.6
C13 C14 H14B 109.6
C15 C14 H14B 109.6
H14A C14 H14B 108.1
C11 C15 C14 109.0(3)
C11 C15 H15A 109.9
C14 C15 H15A 109.9
C11 C15 H15B 109.9
C14 C15 H15B 109.9
H15A C15 H15B 108.3
C17 C16 C9 114.6(3)
C17 C16 H16A 108.6
C9 C16 H16A 108.6
C17 C16 H16B 108.6
C9 C16 H16B 108.6
H16A C16 H16B 107.6
C16 C17 C18 110.0(4)
C16 C17 H17A 109.7
C18 C17 H17A 109.7
C16 C17 H17B 109.7
C18 C17 H17B 109.7
H17A C17 H17B 108.2
O4 C18 C17 112.8(4)
O4 C18 H18A 109.0
C17 C18 H18A 109.0
O4 C18 H18B 109.0
C17 C18 H18B 109.0
H18A C18 H18B 107.8
C13 O3 C12 110.9(3)
C19'b O4 C18 123.0(5)
C19a O4 C18 119.5(5)
C19a O5a C23 112.0(8)
O4 C19a C20 113.7(8)
O4 C19a O5 111.3(8)
C20a C19a O5 114.4(8)
O4 C19a H19 105.5
C20a C19a H19 105.5
O5a C19a H19 105.5
C19a C20a C21 109.4(10)
C19a C20a H20A 109.8
C21a C20a H20A 109.8
C19a C20a H20B 109.8
C21a C20a H20B 109.8
H20Aa C20a H20B 108.2
C20a C21a C22 108.2(13)
C20a C21a H21A 110.0
C22a C21a H21A 110.1
C20a C21a H21B 110.1
C22a C21a H21B 110.0
H21Aa C21a H21B 108.4
C21a C22a C23 110.7(13)
C21a C22a H22A 109.5
C23a C22a H22A 109.5
C21a C22a H22B 109.5
C23a C22a H22B 109.5
H22Aa C22a H22B 108.1
C22a C23a O5 110.6(12)
C22a C23a H23A 109.5
O5a C23a H23A 109.5
C22a C23a H23B 109.5
O5a C23a H23B 109.5
H23Aa C23a H23B 108.1
C19'b O5'b C23' 112.8(8)
O4 C19'b C20' 110.9(7)
O4 C19'b O5' 110.1(7)
C20'b C19'b O5' 113.2(8)
O4 C19'b H19' 107.5
C20'b C19'b H19' 107.5
O5'b C19'b H19' 107.5
C19'b C20'b C21' 114.2(10)
C19'b C20'b H20C 108.7
C21'b C20'b H20C 108.7
C19'b C20'b H20D 108.7
C21'b C20'b H20D 108.7
H20Cb C20'b H20D 107.6
C22'b C21'b C20' 110.0(11)
C22'b C21'b H21C 109.7
C20'b C21'b H21C 109.7
C22'b C21'b H21D 109.7
C20'b C21'b H21D 109.7
H21Cb C21'b H21D 108.2
C23'b C22'b C21' 112.0(11)
C23'b C22'b H22C 109.2
C21'b C22'b H22C 109.2
C23'b C22'b H22D 109.2
C21'b C22'b H22D 109.2
H22Cb C22'b H22D 107.9
C22'b C23'b O5' 110.2(10)
C22'b C23'b H23C 109.6
O5'b C23'b H23C 109.6
C22'b C23'b H23D 109.6
O5'b C23'b H23D 109.6
H23Cb C23'b H23D 108.1

loop_
_geom_bond_atom_site_label_1
_geom_bond_atom_site_label_2
_geom_bond_distance
C1 C2 1.498(7)
C1 H1A 0.9600
C1 H1B 0.9600
C1 H1C 0.9600
C2 C3 1.336(6)
C2 C8 1.490(5)
C3 C4 1.455(7)
C3 H3 0.9300
C4 O2 1.212(6)
C4 C5 1.543(6)
C5 C6 1.523(6)
C5 C12 1.532(5)
C5 C7 1.550(5)
C6 H6A 0.9600
C6 H6B 0.9600
C6 H6C 0.9600
C7 C8 1.513(5)
C7 C9 1.535(5)
C7 H7 0.9800
C8 O1 1.211(4)
C9 C10 1.503(5)
C9 C16 1.544(5)
C9 H9 0.9800
C10 C11 1.323(5)
C10 H10 0.9300
C11 C15 1.500(5)
C11 C12 1.516(5)
C12 O3 1.439(4)
C12 H12 0.9800
C13 O3 1.433(5)
C13 C14 1.517(6)
C13 H13A 0.9700
C13 H13B 0.9700
C14 C15 1.521(6)
C14 H14A 0.9700
C14 H14B 0.9700
C15 H15A 0.9700
C15 H15B 0.9700
C16 C17 1.507(5)
C16 H16A 0.9700
C16 H16B 0.9700
C17 C18 1.515(6)
C17 H17A 0.9700
C17 H17B 0.9700
C18 O4 1.421(5)
C18 H18A 0.9700
C18 H18B 0.9700
O4 C19' 1.315(8)
O4 C19 1.332(9)
O5a C19 1.495(11)
O5a C23 1.537(11)
C19a C20 1.391(11)
C19a H19 0.9800
C20a C21 1.486(15)
C20a H20A 0.9700
C20a H20B 0.9700
C21a C22 1.489(13)
C21a H21A 0.9700
C21a H21B 0.9700
C22a C23 1.491(13)
C22a H22A 0.9700
C22a H22B 0.9700
C23a H23A 0.9700
C23a H23B 0.9700
O5'b C19' 1.509(11)
O5'b C23' 1.536(11)
C19'b C20' 1.379(10)
C19'b H19' 0.9800
C20'b C21' 1.491(14)
C20'b H20C 0.9700
C20'b H20D 0.9700
C21'b C22' 1.475(12)
C21'b H21C 0.9700
C21'b H21D 0.9700
C22'b C23' 1.475(12)
C22'b H22C 0.9700
C22'b H22D 0.9700
C23'b H23C 0.9700
C23'b H23D 0.9700

loop_
_geom_torsion_atom_site_label_1
_geom_torsion_atom_site_label_2
_geom_torsion_atom_site_label_3
_geom_torsion_atom_site_label_4
_geom_torsion
C8 C2 C3 C4 -1.0(6)
C1 C2 C3 C4 176.8(4)
C2 C3 C4 O2 -175.6(4)
C2 C3 C4 C5 3.9(6)
O2 C4 C5 C6 -36.0(6)
C3 C4 C5 C6 144.5(4)
O2 C4 C5 C12 82.0(5)
C3 C4 C5 C12 -97.6(4)
O2 C4 C5 C7 -158.4(4)
C3 C4 C5 C7 22.1(5)
C6 C5 C7 C8 -170.7(3)
C12 C5 C7 C8 69.1(4)
C4 C5 C7 C8 -48.9(4)
C6 C5 C7 C9 59.8(4)
C12 C5 C7 C9 -60.5(4)
C4 C5 C7 C9 -178.4(3)
C3 C2 C8 O1 152.5(4)
C1 C2 C8 O1 -25.5(5)
C3 C2 C8 C7 -29.2(5)
C1 C2 C8 C7 152.8(4)
C9 C7 C8 O1 -0.8(5)
C5 C7 C8 O1 -127.6(4)
C9 C7 C8 C2 -178.9(3)
C5 C7 C8 C2 54.2(4)
C8 C7 C9 C10 -76.5(4)
C5 C7 C9 C10 49.8(4)
C8 C7 C9 C16 50.5(4)
C5 C7 C9 C16 176.8(3)
C7 C9 C10 C11 -20.8(5)
C16 C9 C10 C11 -148.6(4)
C9 C10 C11 C15 171.7(3)
C9 C10 C11 C12 1.0(6)
C10 C11 C12 O3 111.4(4)
C15 C11 C12 O3 -60.4(4)
C10 C11 C12 C5 -11.0(5)
C15 C11 C12 C5 177.2(3)
C6 C5 C12 O3 156.4(3)
C4 C5 C12 O3 37.9(4)
C7 C5 C12 O3 -82.1(3)
C6 C5 C12 C11 -81.7(4)
C4 C5 C12 C11 159.7(3)
C7 C5 C12 C11 39.7(4)
O3 C13 C14 C15 54.2(5)
C10 C11 C15 C14 -116.5(4)
C12 C11 C15 C14 55.1(4)
C13 C14 C15 C11 -50.6(5)
C10 C9 C16 C17 -78.4(5)
C7 C9 C16 C17 155.7(3)
C9 C16 C17 C18 175.9(4)
C16 C17 C18 O4 170.4(4)
C14 C13 O3 C12 -60.2(4)
C11 C12 O3 C13 61.4(4)
C5 C12 O3 C13 -173.6(3)
C17 C18 O4 C19'b -70.3(7)
C17 C18 O4 C19a -173.8(6)
C18 O4 C19a C20a 51.2(9)
C18 O4 C19a O5a -177.8(6)
C23a O5a C19a O4 -81.4(14)
C23a O5a C19a C20a 49.2(16)
O4 C19a C20a C21a 70.3(12)
O5a C19a C20a C21a -59.1(13)
C19a C20a C21a C22a 65.0(18)
C20a C21a C22a C23a -63(2)
C21a C22a C23a O5a 52.6(19)
C19a O5a C23a C22a -44.4(19)
C18 O4 C19'b C20'b -46.5(9)
C18 O4 C19'b O5'b -172.5(6)
C23'b O5'b C19'b O4 76.8(13)
C23'b O5'b C19'b C20'b -48.0(14)
O4 C19'b C20'b C21'b -71.7(11)
O5'b C19'b C20'b C21'b 52.6(11)
C19'b C20'b C21'b C22'b -57.4(17)
C20'b C21'b C22'b C23'b 57.6(19)
C21'b C22'b C23'b O5'b -53.9(17)
C19'b O5'b C23'b C22'b 47.9(16)
